data_7135445
loop_
_publ_author_name
'Bedi, Vaibhav'
'Ocampochua, Andrew Niles L.'
'Qu, Zheng-Wang'
'Grimme, Stefan'
'Stephan, Douglas W.'

_publ_section_title
;
 Reactions of phosphazines with primary and secondary boranes: adducts,
 rings and reduction.
;
_journal_issue 22
_journal_name_full 'Chemical communications (Cambridge, England)'
_journal_page_first 6123
_journal_page_last 6127
_journal_paper_doi 10.1039/d6cc00881j
_journal_volume 62
_journal_year 2026
_chemical_formula_moiety 'C24 H45 B3 N2'
_chemical_formula_sum 'C24 H45 B3 N2'
_chemical_formula_weight 394.111
_space_group_crystal_system monoclinic
_space_group_IT_number 14
_space_group_name_Hall '-P 2yn'
_space_group_name_H-M_alt 'P 1 21/n 1'
_symmetry_Int_Tables_number 14
_audit_creation_date 2025-02-12
_audit_creation_method
;
Olex2 1.5
(compiled 2024.02.16 svn.r378c4104 for OlexSys, GUI svn.r6928)
;
_audit_update_record
;
2025-10-02 deposited with the CCDC.	2026-02-23 downloaded from the CCDC.
;
_cell_angle_alpha 90
_cell_angle_beta 94.713(9)
_cell_angle_gamma 90
_cell_formula_units_Z 4
_cell_length_a 6.5390(17)
_cell_length_b 35.084(8)
_cell_length_c 10.245(3)
_cell_measurement_reflns_used 7163
_cell_measurement_temperature 150.00
_cell_measurement_theta_max 27.82
_cell_measurement_theta_min 2.31
_cell_volume 2342.4(11)
_computing_cell_refinement 'SAINT V8.40B (?, 2016)'
_computing_data_reduction 'SAINT V8.40B (?, 2016)'
_computing_molecular_graphics 'Olex2 1.5 (Dolomanov et al., 2009)'
_computing_publication_material 'Olex2 1.5 (Dolomanov et al., 2009)'
_computing_structure_refinement 'olex2.refine 1.5 (Bourhis et al., 2015)'
_diffrn_ambient_temperature 150.00
_diffrn_measured_fraction_theta_full 0.9998
_diffrn_measured_fraction_theta_max 0.9998
_diffrn_measurement_device_type 'Bruker APEX-II CCD'
_diffrn_measurement_method '\f and \w scans'
_diffrn_radiation_monochromator graphite
_diffrn_radiation_type 'Mo K\a'
_diffrn_radiation_wavelength 0.71073
_diffrn_reflns_av_R_equivalents 0.2936
_diffrn_reflns_av_unetI/netI 0.1209
_diffrn_reflns_Laue_measured_fraction_full 0.9998
_diffrn_reflns_Laue_measured_fraction_max 0.9998
_diffrn_reflns_limit_h_max 7
_diffrn_reflns_limit_h_min -8
_diffrn_reflns_limit_k_max 46
_diffrn_reflns_limit_k_min -46
_diffrn_reflns_limit_l_max 13
_diffrn_reflns_limit_l_min -13
_diffrn_reflns_number 43482
_diffrn_reflns_point_group_measured_fraction_full 0.9998
_diffrn_reflns_point_group_measured_fraction_max 0.9998
_diffrn_reflns_theta_full 24.9998
_diffrn_reflns_theta_max 25.00
_diffrn_reflns_theta_min 2.08
_diffrn_source_current 30.0
_diffrn_source_power 1.5
_diffrn_source_voltage 50.0
_diffrn_standards_number 0
_exptl_absorpt_coefficient_mu 0.062
_exptl_absorpt_correction_T_max 0.7456
_exptl_absorpt_correction_T_min 0.6699
_exptl_absorpt_correction_type none
_exptl_absorpt_process_details
;
SADABS-2016/2 (Bruker,2016/2) was used for absorption correction.
wR2(int) was 0.0440 before and 0.0398 after correction.
The Ratio of minimum to maximum transmission is 0.8985.
The \l/2 correction factor is Not present.
;
_exptl_crystal_colour colourless
_exptl_crystal_density_diffrn 1.117
_exptl_crystal_description needle
_exptl_crystal_F_000 872.397
_exptl_crystal_size_max 0.3
_exptl_crystal_size_mid 0.1
_exptl_crystal_size_min 0.01
_refine_diff_density_max 0.4566
_refine_diff_density_min -0.3944
_refine_diff_density_rms 0.0923
_refine_ls_d_res_high 0.8409
_refine_ls_d_res_low 9.8040
_refine_ls_goodness_of_fit_ref 0.9791
_refine_ls_hydrogen_treatment mixed
_refine_ls_matrix_type full
_refine_ls_number_constraints 66
_refine_ls_number_parameters 274
_refine_ls_number_reflns 4112
_refine_ls_number_restraints 0
_refine_ls_restrained_S_all 0.9791
_refine_ls_R_factor_all 0.0726
_refine_ls_R_factor_gt 0.0570
_refine_ls_shift/su_max -0.0004
_refine_ls_shift/su_mean 0.0001
_refine_ls_structure_factor_coef Fsqd
_refine_ls_weighting_details 'w=1/[\s^2^(Fo^2^)+(0.0825P)^2^+0.0905P] where P=(Fo^2^+2Fc^2^)/3'
_refine_ls_weighting_scheme calc
_refine_ls_wR_factor_gt 0.1459
_refine_ls_wR_factor_ref 0.1536
_reflns_Friedel_coverage 0.0
_reflns_limit_h_max 6
_reflns_limit_h_min -7
_reflns_limit_k_max 41
_reflns_limit_k_min 0
_reflns_limit_l_max 12
_reflns_limit_l_min -5
_reflns_number_gt 3099
_reflns_number_total 4112
_reflns_threshold_expression I>=2u(I)
_cod_data_source_file d6cc00881j2.cif
_cod_data_source_block 1
_cod_depositor_comments 'Adding full bibliography for 7135445--7135449.cif.'
_cod_original_cell_volume 2342.5(10)
_cod_database_code 7135445
_olex2_refinement_description
;
1. Fixed Uiso
 At 1.2 times of:
  All C(H) groups, All C(H,H) groups
2.a Ternary CH refined with riding coordinates:
 C3(H3), C4(H4), C5(H5), C6(H6), C7(H7), C10(H10)
2.b Secondary CH2 refined with riding coordinates:
 C8(H8a,H8b), C9(H9a,H9b), C12(H12a,H12b), C13(H13a,H13b), C14(H14a,H14b),
 C17(H17a,H17b), C18(H18a,H18b), C19(H19a,H19b), C20(H20a,H20b), C21(H21a,H21b),
  C22(H22a,H22b), C23(H23a,H23b), C24(H24a,H24b), C25(H25a,H25b), C26(H26a,
 H26b), C28(H28a,H28b), C29(H29a,H29b), C1(H1a,H1b)
;
_olex2_submission_special_instructions 'No special instructions were received'

loop_
_space_group_symop_id
_space_group_symop_operation_xyz
1 x,y,z
2 -x+1/2,y+1/2,-z+1/2
3 -x,-y,-z
4 x-1/2,-y-1/2,z-1/2

loop_
_atom_site_label
_atom_site_type_symbol
_atom_site_fract_x
_atom_site_fract_y
_atom_site_fract_z
_atom_site_U_iso_or_equiv
_atom_site_adp_type
_atom_site_occupancy
_atom_site_refinement_flags_posn
N1 N 0.3445(2) 0.13152(4) 0.41830(13) 0.0162(3) Uani 1.000000 .
N2 N 0.1393(2) 0.11840(4) 0.38147(13) 0.0186(3) Uani 1.000000 .
C3 C 0.6261(2) 0.12354(4) 0.62224(15) 0.0177(4) Uani 1.000000 .
H3 H 0.7279(2) 0.12719(4) 0.55564(15) 0.0212(5) Uiso 1.000000 R
C4 C 0.2069(3) 0.20335(4) 0.37395(16) 0.0194(4) Uani 1.000000 .
H4 H 0.0817(3) 0.19467(4) 0.41534(16) 0.0233(5) Uiso 1.000000 R
C5 C -0.1464(3) 0.07676(4) 0.26833(16) 0.0192(4) Uani 1.000000 .
H5 H -0.2352(3) 0.09460(4) 0.31472(16) 0.0230(5) Uiso 1.000000 R
C6 C 0.2340(3) 0.06233(5) 0.22634(17) 0.0232(4) Uani 1.000000 .
H6 H 0.3784(3) 0.07126(5) 0.24614(17) 0.0278(5) Uiso 1.000000 R
C7 C 0.5915(3) 0.18798(4) 0.34904(15) 0.0182(4) Uani 1.000000 .
H7 H 0.7061(3) 0.17033(4) 0.37871(15) 0.0219(5) Uiso 1.000000 R
C8 C 0.6980(3) 0.14609(5) 0.74685(16) 0.0222(4) Uani 1.000000 .
H8a H 0.8232(3) 0.13379(5) 0.78832(16) 0.0266(5) Uiso 1.000000 R
H8b H 0.7362(3) 0.17214(5) 0.72075(16) 0.0266(5) Uiso 1.000000 R
C9 C 0.3209(3) 0.15853(5) 0.79286(16) 0.0233(4) Uani 1.000000 .
H9a H 0.3139(3) 0.18597(5) 0.77048(16) 0.0279(5) Uiso 1.000000 R
H9b H 0.2255(3) 0.15397(5) 0.86142(16) 0.0279(5) Uiso 1.000000 R
C10 C 0.2464(3) 0.13536(4) 0.67012(16) 0.0187(4) Uani 1.000000 .
H10 H 0.1120(3) 0.14587(4) 0.63270(16) 0.0225(5) Uiso 1.000000 R
B11 B 0.4112(3) 0.14008(5) 0.56579(17) 0.0167(4) Uani 1.000000 .
C12 C 0.2676(3) 0.24332(5) 0.42524(18) 0.0247(4) Uani 1.000000 .
H12a H 0.1580(3) 0.26150(5) 0.39494(18) 0.0296(5) Uiso 1.000000 R
H12b H 0.2759(3) 0.24290(5) 0.52215(18) 0.0296(5) Uiso 1.000000 R
C13 C 0.2222(3) 0.09230(5) 0.69574(17) 0.0234(4) Uani 1.000000 .
H13a H 0.1332(3) 0.08907(5) 0.76860(17) 0.0281(5) Uiso 1.000000 R
H13b H 0.1505(3) 0.08060(5) 0.61682(17) 0.0281(5) Uiso 1.000000 R
C14 C 0.4721(3) 0.25792(5) 0.38173(18) 0.0260(4) Uani 1.000000 .
H14a H 0.4515(3) 0.26582(5) 0.28881(18) 0.0311(5) Uiso 1.000000 R
H14b H 0.5136(3) 0.28078(5) 0.43399(18) 0.0311(5) Uiso 1.000000 R
B15 B 0.3909(3) 0.17539(5) 0.41473(17) 0.0173(4) Uani 1.000000 .
B16 B 0.0845(3) 0.08860(5) 0.29744(17) 0.0173(4) Uani 1.000000 .
C17 C 0.1660(3) 0.20142(5) 0.22256(17) 0.0261(4) Uani 1.000000 .
H17a H 0.0985(3) 0.17680(5) 0.19943(17) 0.0313(5) Uiso 1.000000 R
H17b H 0.0681(3) 0.22192(5) 0.19435(17) 0.0313(5) Uiso 1.000000 R
C18 C 0.6478(3) 0.22856(5) 0.39613(18) 0.0244(4) Uani 1.000000 .
H18a H 0.6995(3) 0.22729(5) 0.48960(18) 0.0293(5) Uiso 1.000000 R
H18b H 0.7615(3) 0.23789(5) 0.34657(18) 0.0293(5) Uiso 1.000000 R
C19 C 0.5965(3) 0.08064(5) 0.64417(17) 0.0245(4) Uani 1.000000 .
H19a H 0.5690(3) 0.06818(5) 0.55781(17) 0.0294(5) Uiso 1.000000 R
H19b H 0.7264(3) 0.07000(5) 0.68537(17) 0.0294(5) Uiso 1.000000 R
C20 C -0.1658(3) 0.03628(5) 0.32436(19) 0.0290(4) Uani 1.000000 .
H20a H -0.1538(3) 0.03798(5) 0.42114(19) 0.0348(5) Uiso 1.000000 R
H20b H -0.3047(3) 0.02651(5) 0.29698(19) 0.0348(5) Uiso 1.000000 R
C21 C 0.4226(3) 0.07034(5) 0.72969(19) 0.0283(4) Uani 1.000000 .
H21a H 0.4696(3) 0.07533(5) 0.82244(19) 0.0340(5) Uiso 1.000000 R
H21b H 0.3942(3) 0.04270(5) 0.72080(19) 0.0340(5) Uiso 1.000000 R
C22 C 0.5447(3) 0.18371(5) 0.19961(17) 0.0272(4) Uani 1.000000 .
H22a H 0.6649(3) 0.19276(5) 0.15566(17) 0.0327(5) Uiso 1.000000 R
H22b H 0.5258(3) 0.15632(5) 0.17870(17) 0.0327(5) Uiso 1.000000 R
C23 C -0.1994(3) 0.08011(6) 0.11923(17) 0.0315(5) Uani 1.000000 .
H23a H -0.3385(3) 0.06950(6) 0.09800(17) 0.0377(6) Uiso 1.000000 R
H23b H -0.2043(3) 0.10747(6) 0.09553(17) 0.0377(6) Uiso 1.000000 R
C24 C 0.2097(3) 0.02180(5) 0.2826(2) 0.0376(5) Uani 1.000000 .
H24a H 0.2871(3) 0.00378(5) 0.2309(2) 0.0452(6) Uiso 1.000000 R
H24b H 0.2736(3) 0.02141(5) 0.3736(2) 0.0452(6) Uiso 1.000000 R
C25 C 0.5395(3) 0.14926(5) 0.84971(16) 0.0239(4) Uani 1.000000 .
H25a H 0.5370(3) 0.12486(5) 0.89807(16) 0.0287(5) Uiso 1.000000 R
H25b H 0.5851(3) 0.16935(5) 0.91345(16) 0.0287(5) Uiso 1.000000 R
C26 C 0.3564(3) 0.20525(6) 0.14386(18) 0.0344(5) Uani 1.000000 .
H26a H 0.3198(3) 0.19612(6) 0.05351(18) 0.0413(6) Uiso 1.000000 R
H26b H 0.3919(3) 0.23260(6) 0.13843(18) 0.0413(6) Uiso 1.000000 R
C28 C 0.1739(3) 0.06546(6) 0.07727(19) 0.0365(5) Uani 1.000000 .
H28a H 0.2163(3) 0.09088(6) 0.04738(19) 0.0438(6) Uiso 1.000000 R
H28b H 0.2531(3) 0.04620(6) 0.03195(19) 0.0438(6) Uiso 1.000000 R
C29 C -0.0513(3) 0.06008(7) 0.0346(2) 0.0437(6) Uani 1.000000 .
H29a H -0.0821(3) 0.03245(7) 0.0340(2) 0.0525(7) Uiso 1.000000 R
H29b H -0.0770(3) 0.06943(7) -0.0564(2) 0.0525(7) Uiso 1.000000 R
H2 H 0.052(4) 0.1326(6) 0.423(2) 0.037(6) Uiso 1.000000 .
H1 H 0.435(3) 0.1166(5) 0.3792(16) 0.016(4) Uiso 1.000000 .
H11 H 0.429(3) 0.1768(4) 0.5425(16) 0.021(4) Uiso 1.000000 .
C1 C -0.0089(3) 0.00748(5) 0.2835(2) 0.0419(6) Uani 1.000000 .
H1a H -0.0092(3) -0.01464(5) 0.3434(2) 0.0503(7) Uiso 1.000000 R
H1b H -0.0541(3) -0.00176(5) 0.1945(2) 0.0503(7) Uiso 1.000000 R

loop_
_atom_site_aniso_label
_atom_site_aniso_U_11
_atom_site_aniso_U_22
_atom_site_aniso_U_33
_atom_site_aniso_U_12
_atom_site_aniso_U_13
_atom_site_aniso_U_23
N1 0.0106(7) 0.0192(7) 0.0187(7) -0.0011(6) 0.0009(6) -0.0055(5)
N2 0.0107(7) 0.0223(7) 0.0226(8) -0.0014(6) 0.0004(6) -0.0053(6)
C3 0.0153(9) 0.0213(8) 0.0169(8) -0.0004(7) 0.0035(7) -0.0004(6)
C4 0.0158(9) 0.0208(8) 0.0219(9) -0.0008(7) 0.0023(7) -0.0004(7)
C5 0.0159(9) 0.0201(8) 0.0216(9) -0.0002(7) 0.0027(7) -0.0053(7)
C6 0.0168(9) 0.0241(9) 0.0290(10) -0.0026(7) 0.0035(8) -0.0072(7)
C7 0.0157(9) 0.0205(8) 0.0181(8) 0.0021(7) -0.0007(7) 0.0018(6)
C8 0.0193(9) 0.0254(9) 0.0212(9) -0.0021(7) -0.0017(7) -0.0006(7)
C9 0.0228(9) 0.0272(9) 0.0206(9) 0.0032(8) 0.0063(7) -0.0024(7)
C10 0.0147(9) 0.0212(8) 0.0204(9) 0.0017(7) 0.0021(7) 0.0006(7)
B11 0.0199(10) 0.0138(8) 0.0165(9) -0.0019(7) 0.0014(8) -0.0023(7)
C12 0.0228(10) 0.0199(9) 0.0311(10) 0.0034(7) 0.0005(8) -0.0031(7)
C13 0.0211(10) 0.0242(9) 0.0255(10) -0.0037(7) 0.0055(8) 0.0031(7)
C14 0.0263(10) 0.0189(9) 0.0322(10) -0.0027(7) -0.0008(8) 0.0006(7)
B15 0.0198(10) 0.0187(9) 0.0129(9) -0.0008(8) -0.0006(8) -0.0014(7)
B16 0.0182(10) 0.0181(9) 0.0154(9) -0.0007(8) 0.0005(8) 0.0042(7)
C17 0.0227(10) 0.0305(9) 0.0238(9) 0.0041(8) -0.0061(8) -0.0001(7)
C18 0.0190(9) 0.0243(9) 0.0297(10) -0.0042(7) -0.0003(8) 0.0020(7)
C19 0.0212(10) 0.0213(9) 0.0308(10) 0.0051(7) 0.0012(8) -0.0011(7)
C20 0.0222(10) 0.0277(9) 0.0378(11) -0.0056(8) 0.0062(8) 0.0038(8)
C21 0.0280(10) 0.0209(9) 0.0362(11) -0.0007(8) 0.0035(8) 0.0049(8)
C22 0.0244(10) 0.0384(10) 0.0194(9) 0.0003(8) 0.0048(8) 0.0006(7)
C23 0.0251(11) 0.0431(11) 0.0251(10) 0.0017(8) -0.0039(8) -0.0007(8)
C24 0.0260(11) 0.0249(10) 0.0617(15) 0.0044(8) 0.0015(10) 0.0001(9)
C25 0.0257(10) 0.0285(9) 0.0173(9) -0.0005(8) 0.0007(7) -0.0036(7)
C26 0.0327(11) 0.0500(12) 0.0198(10) 0.0095(9) -0.0018(8) -0.0021(8)
C28 0.0285(11) 0.0543(13) 0.0281(11) -0.0042(9) 0.0104(9) -0.0120(9)
C29 0.0373(12) 0.0721(15) 0.0219(10) -0.0047(11) 0.0027(9) -0.0042(10)
C1 0.0327(12) 0.0228(10) 0.0702(16) 0.0003(9) 0.0040(11) 0.0069(9)

loop_
_atom_type_symbol
_atom_type_scat_dispersion_real
_atom_type_scat_dispersion_imag
_atom_type_scat_Cromer_Mann_a1
_atom_type_scat_Cromer_Mann_a2
_atom_type_scat_Cromer_Mann_a3
_atom_type_scat_Cromer_Mann_a4
_atom_type_scat_Cromer_Mann_b1
_atom_type_scat_Cromer_Mann_b2
_atom_type_scat_Cromer_Mann_b3
_atom_type_scat_Cromer_Mann_b4
_atom_type_scat_Cromer_Mann_c
_atom_type_scat_source
_atom_type_scat_dispersion_source
B 0.00156 0.00068 2.05450 1.33260 1.09790 0.70680 23.21850 1.02100 60.34980 0.14030 -0.19320 'International Tables Volume C Table 6.1.1.4 (pp. 500-502)' 'Brennan, Cowan, Rev. Sci. Instrum., 1992, 63, 850'
C 0.00313 0.00162 2.31000 1.02000 1.58860 0.86500 20.84390 10.20750 0.56870 51.65120 0.21560 'International Tables Volume C Table 6.1.1.4 (pp. 500-502)' 'Brennan, Cowan, Rev. Sci. Instrum., 1992, 63, 850'
H 0.00000 0.00000 0.49300 0.32291 0.14019 0.04081 10.51090 26.12570 3.14236 57.79970 0.00304 'International Tables Volume C Table 6.1.1.4 (pp. 500-502)' 'Brennan, Cowan, Rev. Sci. Instrum., 1992, 63, 850'
N 0.00612 0.00332 12.21260 3.13220 2.01250 1.16630 0.00570 9.89330 28.99750 0.58260 -11.52900 'International Tables Volume C Table 6.1.1.4 (pp. 500-502)' 'Brennan, Cowan, Rev. Sci. Instrum., 1992, 63, 850'

loop_
_geom_angle_atom_site_label_1
_geom_angle_atom_site_label_2
_geom_angle_atom_site_label_3
_geom_angle
_geom_angle_site_symmetry_1
_geom_angle_site_symmetry_3
_geom_angle_publ_flag
B11 N1 N2 119.56(12) . . ?
B15 N1 N2 119.00(13) . . ?
B15 N1 B11 78.20(11) . . ?
H1 N1 N2 109.2(11) . . ?
H1 N1 B11 113.3(11) . . ?
H1 N1 B15 114.8(10) . . ?
B16 N2 N1 126.39(14) . . ?
H2 N2 N1 108.4(14) . . ?
H2 N2 B16 125.2(14) . . ?
C8 C3 H3 108.92(8) . . ?
B11 C3 H3 108.92(9) . . ?
B11 C3 C8 108.36(13) . . ?
C19 C3 H3 108.92(8) . . ?
C19 C3 C8 114.53(14) . . ?
C19 C3 B11 107.06(13) . . ?
C12 C4 H4 109.28(9) . . ?
B15 C4 H4 109.28(9) . . ?
B15 C4 C12 107.81(13) . . ?
C17 C4 H4 109.28(9) . . ?
C17 C4 C12 113.54(14) . . ?
C17 C4 B15 107.55(13) . . ?
B16 C5 H5 109.32(9) . . ?
C20 C5 H5 109.32(9) . . ?
C20 C5 B16 106.29(14) . . ?
C23 C5 H5 109.32(9) . . ?
C23 C5 B16 107.60(13) . . ?
C23 C5 C20 114.85(15) . . ?
B16 C6 H6 109.66(9) . . ?
C24 C6 H6 109.66(10) . . ?
C24 C6 B16 106.30(14) . . ?
C28 C6 H6 109.66(9) . . ?
C28 C6 B16 107.42(14) . . ?
C28 C6 C24 114.01(15) . . ?
B15 C7 H7 108.90(9) . . ?
C18 C7 H7 108.90(9) . . ?
C18 C7 B15 108.04(13) . . ?
C22 C7 H7 108.90(9) . . ?
C22 C7 B15 106.88(13) . . ?
C22 C7 C18 115.07(14) . . ?
H8a C8 C3 108.46(9) . . ?
H8b C8 C3 108.46(8) . . ?
H8b C8 H8a 107.5 . . ?
C25 C8 C3 115.25(14) . . ?
C25 C8 H8a 108.46(9) . . ?
C25 C8 H8b 108.46(9) . . ?
H9b C9 H9a 107.5 . . ?
C10 C9 H9a 108.56(9) . . ?
C10 C9 H9b 108.56(8) . . ?
C25 C9 H9a 108.56(9) . . ?
C25 C9 H9b 108.56(9) . . ?
C25 C9 C10 114.83(13) . . ?
H10 C10 C9 109.08(9) . . ?
B11 C10 C9 107.93(13) . . ?
B11 C10 H10 109.08(9) . . ?
C13 C10 C9 114.02(14) . . ?
C13 C10 H10 109.08(9) . . ?
C13 C10 B11 107.54(13) . . ?
C3 B11 N1 116.71(13) . . ?
C10 B11 N1 118.63(15) . . ?
C10 B11 C3 110.27(14) . . ?
B15 B11 N1 50.96(9) . . ?
B15 B11 C3 121.01(13) . . ?
B15 B11 C10 125.92(14) . . ?
H11 B11 N1 92.0(7) . . ?
H11 B11 C3 109.6(8) . . ?
H11 B11 C10 107.4(7) . . ?
H11 B11 B15 41.2(7) . . ?
H12a C12 C4 108.67(9) . . ?
H12b C12 C4 108.67(9) . . ?
H12b C12 H12a 107.6 . . ?
C14 C12 C4 114.35(13) . . ?
C14 C12 H12a 108.67(9) . . ?
C14 C12 H12b 108.67(10) . . ?
H13a C13 C10 108.38(8) . . ?
H13b C13 C10 108.38(9) . . ?
H13b C13 H13a 107.4 . . ?
C21 C13 C10 115.61(14) . . ?
C21 C13 H13a 108.38(9) . . ?
C21 C13 H13b 108.38(10) . . ?
H14a C14 C12 108.70(10) . . ?
H14b C14 C12 108.70(9) . . ?
H14b C14 H14a 107.6 . . ?
C18 C14 C12 114.22(14) . . ?
C18 C14 H14a 108.70(9) . . ?
C18 C14 H14b 108.70(9) . . ?
C4 B15 N1 118.06(14) . . ?
C7 B15 N1 116.80(14) . . ?
C7 B15 C4 110.66(13) . . ?
B11 B15 N1 50.83(9) . . ?
B11 B15 C4 126.57(13) . . ?
B11 B15 C7 120.12(14) . . ?
H11 B15 N1 92.0(7) . . ?
H11 B15 C4 108.6(7) . . ?
H11 B15 C7 108.5(7) . . ?
H11 B15 B11 41.3(7) . . ?
C5 B16 N2 120.95(15) . . ?
C6 B16 N2 126.50(16) . . ?
C6 B16 C5 112.51(14) . . ?
H17a C17 C4 108.30(9) . . ?
H17b C17 C4 108.30(9) . . ?
H17b C17 H17a 107.4 . . ?
C26 C17 C4 115.95(15) . . ?
C26 C17 H17a 108.30(10) . . ?
C26 C17 H17b 108.30(10) . . ?
C14 C18 C7 115.55(14) . . ?
H18a C18 C7 108.39(9) . . ?
H18a C18 C14 108.39(9) . . ?
H18b C18 C7 108.39(9) . . ?
H18b C18 C14 108.39(9) . . ?
H18b C18 H18a 107.5 . . ?
H19a C19 C3 108.52(9) . . ?
H19b C19 C3 108.52(9) . . ?
H19b C19 H19a 107.5 . . ?
C21 C19 C3 114.99(14) . . ?
C21 C19 H19a 108.52(10) . . ?
C21 C19 H19b 108.52(10) . . ?
H20a C20 C5 108.40(10) . . ?
H20b C20 C5 108.40(10) . . ?
H20b C20 H20a 107.5 . . ?
C1 C20 C5 115.53(14) . . ?
C1 C20 H20a 108.40(12) . . ?
C1 C20 H20b 108.40(11) . . ?
C19 C21 C13 114.27(14) . . ?
H21a C21 C13 108.69(10) . . ?
H21a C21 C19 108.69(10) . . ?
H21b C21 C13 108.69(9) . . ?
H21b C21 C19 108.69(9) . . ?
H21b C21 H21a 107.6 . . ?
H22a C22 C7 108.65(9) . . ?
H22b C22 C7 108.65(9) . . ?
H22b C22 H22a 107.6 . . ?
C26 C22 C7 114.45(14) . . ?
C26 C22 H22a 108.65(10) . . ?
C26 C22 H22b 108.65(11) . . ?
H23a C23 C5 108.46(9) . . ?
H23b C23 C5 108.46(9) . . ?
H23b C23 H23a 107.5 . . ?
C29 C23 C5 115.24(16) . . ?
C29 C23 H23a 108.46(11) . . ?
C29 C23 H23b 108.46(12) . . ?
H24a C24 C6 108.38(10) . . ?
H24b C24 C6 108.38(10) . . ?
H24b C24 H24a 107.4 . . ?
C1 C24 C6 115.61(16) . . ?
C1 C24 H24a 108.38(11) . . ?
C1 C24 H24b 108.38(12) . . ?
C9 C25 C8 114.43(14) . . ?
H25a C25 C8 108.65(9) . . ?
H25a C25 C9 108.65(9) . . ?
H25b C25 C8 108.65(9) . . ?
H25b C25 C9 108.65(9) . . ?
H25b C25 H25a 107.6 . . ?
C22 C26 C17 115.13(15) . . ?
H26a C26 C17 108.49(10) . . ?
H26a C26 C22 108.49(10) . . ?
H26b C26 C17 108.49(10) . . ?
H26b C26 C22 108.49(11) . . ?
H26b C26 H26a 107.5 . . ?
H28a C28 C6 108.29(10) . . ?
H28b C28 C6 108.29(10) . . ?
H28b C28 H28a 107.4 . . ?
C29 C28 C6 115.97(15) . . ?
C29 C28 H28a 108.29(13) . . ?
C29 C28 H28b 108.29(11) . . ?
C28 C29 C23 115.29(17) . . ?
H29a C29 C23 108.45(12) . . ?
H29a C29 C28 108.45(13) . . ?
H29b C29 C23 108.45(11) . . ?
H29b C29 C28 108.45(11) . . ?
H29b C29 H29a 107.5 . . ?
B15 H11 B11 97.6(11) . . ?
C24 C1 C20 116.02(16) . . ?
H1a C1 C20 108.28(10) . . ?
H1a C1 C24 108.28(11) . . ?
H1b C1 C20 108.28(12) . . ?
H1b C1 C24 108.28(13) . . ?
H1b C1 H1a 107.4 . . ?

loop_
_geom_bond_atom_site_label_1
_geom_bond_atom_site_label_2
_geom_bond_distance
_geom_bond_site_symmetry_2
_geom_bond_publ_flag
N1 N2 1.4396(19) . ?
N1 B11 1.567(2) . ?
N1 B15 1.570(2) . ?
N1 H1 0.908(18) . ?
N2 B16 1.383(2) . ?
N2 H2 0.89(2) . ?
C3 H3 1.0000 . ?
C3 C8 1.542(2) . ?
C3 B11 1.585(3) . ?
C3 C19 1.537(2) . ?
C4 H4 1.0000 . ?
C4 C12 1.538(2) . ?
C4 B15 1.581(2) . ?
C4 C17 1.554(2) . ?
C5 H5 1.0000 . ?
C5 B16 1.570(2) . ?
C5 C20 1.541(2) . ?
C5 C23 1.543(2) . ?
C6 H6 1.0000 . ?
C6 B16 1.566(2) . ?
C6 C24 1.547(3) . ?
C6 C28 1.549(3) . ?
C7 H7 1.0000 . ?
C7 B15 1.586(2) . ?
C7 C18 1.538(2) . ?
C7 C22 1.544(2) . ?
C8 H8a 0.9900 . ?
C8 H8b 0.9900 . ?
C8 C25 1.541(2) . ?
C9 H9a 0.9900 . ?
C9 H9b 0.9900 . ?
C9 C10 1.542(2) . ?
C9 C25 1.534(2) . ?
C10 H10 1.0000 . ?
C10 B11 1.587(2) . ?
C10 C13 1.544(2) . ?
B11 B15 1.978(3) . ?
B11 H11 1.316(16) . ?
C12 H12a 0.9900 . ?
C12 H12b 0.9900 . ?
C12 C14 1.532(2) . ?
C13 H13a 0.9900 . ?
C13 H13b 0.9900 . ?
C13 C21 1.535(3) . ?
C14 H14a 0.9900 . ?
C14 H14b 0.9900 . ?
C14 C18 1.541(2) . ?
B15 H11 1.314(17) . ?
C17 H17a 0.9900 . ?
C17 H17b 0.9900 . ?
C17 C26 1.544(3) . ?
C18 H18a 0.9900 . ?
C18 H18b 0.9900 . ?
C19 H19a 0.9900 . ?
C19 H19b 0.9900 . ?
C19 C21 1.534(2) . ?
C20 H20a 0.9900 . ?
C20 H20b 0.9900 . ?
C20 C1 1.523(3) . ?
C21 H21a 0.9900 . ?
C21 H21b 0.9900 . ?
C22 H22a 0.9900 . ?
C22 H22b 0.9900 . ?
C22 C26 1.516(3) . ?
C23 H23a 0.9900 . ?
C23 H23b 0.9900 . ?
C23 C29 1.524(3) . ?
C24 H24a 0.9900 . ?
C24 H24b 0.9900 . ?
C24 C1 1.516(3) . ?
C25 H25a 0.9900 . ?
C25 H25b 0.9900 . ?
C26 H26a 0.9900 . ?
C26 H26b 0.9900 . ?
C28 H28a 0.9900 . ?
C28 H28b 0.9900 . ?
C28 C29 1.513(3) . ?
C29 H29a 0.9900 . ?
C29 H29b 0.9900 . ?
C1 H1a 0.9900 . ?
C1 H1b 0.9900 . ?

loop_
_geom_torsion_atom_site_label_1
_geom_torsion_atom_site_label_2
_geom_torsion_atom_site_label_3
_geom_torsion_atom_site_label_4
_geom_torsion
_geom_torsion_site_symmetry_1
_geom_torsion_site_symmetry_2
_geom_torsion_site_symmetry_3
_geom_torsion_site_symmetry_4
_geom_torsion_publ_flag
N1 N2 B16 C5 178.62(15) . . . . ?
N1 N2 B16 C6 1.14(18) . . . . ?
N1 B11 C3 C8 160.02(14) . . . . ?
N1 B11 C3 C19 -75.96(15) . . . . ?
N1 B11 C10 C9 -159.86(15) . . . . ?
N1 B11 C10 C13 76.71(15) . . . . ?
N1 B15 C4 C12 159.50(14) . . . . ?
N1 B15 C4 C17 -77.70(15) . . . . ?
N1 B15 C7 C18 -160.97(15) . . . . ?
N1 B15 C7 C22 74.66(16) . . . . ?
N2 B16 C5 C20 -114.83(16) . . . . ?
N2 B16 C5 C23 121.66(17) . . . . ?
N2 B16 C6 C24 114.92(19) . . . . ?
N2 B16 C6 C28 -122.66(18) . . . . ?
C3 C8 C25 C9 -43.90(16) . . . . ?
C3 B11 C10 C9 61.77(14) . . . . ?
C3 B11 C10 C13 -61.66(14) . . . . ?
C3 C19 C21 C13 45.13(16) . . . . ?
C4 C12 C14 C18 -46.08(17) . . . . ?
C4 B15 C7 C18 60.11(14) . . . . ?
C4 B15 C7 C22 -64.26(14) . . . . ?
C4 C17 C26 C22 41.67(17) . . . . ?
C5 B16 C6 C24 -62.74(15) . . . . ?
C5 B16 C6 C28 59.68(15) . . . . ?
C5 C20 C1 C24 41.93(19) . . . . ?
C5 C23 C29 C28 -43.52(19) . . . . ?
C6 C24 C1 C20 -41.7(2) . . . . ?
C6 C28 C29 C23 43.08(19) . . . . ?
C7 C18 C14 C12 44.47(16) . . . . ?
C7 C22 C26 C17 -45.01(17) . . . . ?
C8 C25 C9 C10 45.01(15) . . . . ?
C9 C10 B11 B15 -99.24(13) . . . . ?
C9 C10 C13 C21 -68.45(15) . . . . ?
C10 C13 C21 C19 -43.49(16) . . . . ?
